data_7706526
loop_
_publ_author_name
'Hood, Thomas M.'
'Chaplin, Adrian B.'

_publ_section_title
;
 Synthesis and reactivity of iridium complexes of a macrocyclic PNP pincer
 ligand.
;
_journal_issue 7
_journal_name_full 'Dalton transactions (Cambridge, England : 2003)'
_journal_page_first 2472
_journal_page_last 2482
_journal_paper_doi 10.1039/d0dt04303f
_journal_volume 50
_journal_year 2021
_chemical_formula_moiety 'C47 H83 Ir0.96 N P1.91, 0.04(Ir P2), C32 H12 B F24'
_chemical_formula_sum 'C79 H95 B F24 Ir N P2'
_chemical_formula_weight 1779.50
_chemical_melting_point ?
_space_group_crystal_system triclinic
_space_group_IT_number 2
_space_group_name_Hall '-P 1'
_space_group_name_H-M_alt 'P -1'
_atom_sites_solution_hydrogens geom
_atom_sites_solution_primary dual
_atom_sites_solution_secondary difmap
_audit_creation_date 2020-10-18
_audit_creation_method
;
Olex2 1.2
(compiled 2018.05.29 svn.r3510 for OlexSys, GUI svn.r5506)
;
_audit_update_record
;
2020-12-18 deposited with the CCDC.	2021-01-20 downloaded from the CCDC.
;
_cell_angle_alpha 72.0620(8)
_cell_angle_beta 88.7669(7)
_cell_angle_gamma 88.6010(8)
_cell_formula_units_Z 2
_cell_length_a 14.33551(13)
_cell_length_b 17.06824(16)
_cell_length_c 17.35886(15)
_cell_measurement_reflns_used 61561
_cell_measurement_temperature 150(2)
_cell_measurement_theta_max 73.5490
_cell_measurement_theta_min 3.0260
_cell_volume 4039.29(7)
_computing_cell_refinement 'CrysAlisPro 1.171.40.61a (Rigaku OD, 2019)'
_computing_data_collection 'CrysAlisPro 1.171.40.61a (Rigaku OD, 2019)'
_computing_data_reduction 'CrysAlisPro 1.171.40.61a (Rigaku OD, 2019)'
_computing_molecular_graphics 'Olex2 (Dolomanov et al., 2009)'
_computing_publication_material 'Olex2 (Dolomanov et al., 2009)'
_computing_structure_refinement 'ShelXL (Sheldrick, 2015)'
_computing_structure_solution 'ShelXT (Sheldrick, 2015)'
_diffrn_ambient_environment N~2~
_diffrn_ambient_temperature 150(2)
_diffrn_detector 'CCD plate'
_diffrn_detector_area_resol_mean 5.3046
_diffrn_detector_type AtlasS2
_diffrn_measured_fraction_theta_full 0.997
_diffrn_measured_fraction_theta_max 0.997
_diffrn_measurement_details
;
List of Runs (angles in degrees, time in seconds):

  # Type    Start    End  Width  t~exp~   \w     \q     \k     \f   Frames
#--------------------------------------------------------------------------
  1  \w    -66.00  33.00   1.00    1.00    --  -41.82  37.00  60.00   99
  2  \w   -116.00 -17.00   1.00    1.00    --  -41.82 -37.00-120.00   99
  3  \w    -87.00  -6.00   1.00    1.00    --  -41.82 125.00 120.00   81
  4  \w    -66.00  33.00   1.00    1.00    --  -41.82  37.00-180.00   99
  5  \w      7.00  33.00   1.00    1.00    --   41.82  84.00  60.67   26
  6  \w      8.00  34.00   1.00    1.00    --   41.82  83.00 -25.30   26
  7  \w     10.00  36.00   1.00    1.00    --   41.82  75.00 124.50   26
  8  \w      8.00  34.00   1.00    1.00    --   41.82  83.00 -92.53   26
  9  \w     97.00 178.00   1.00    4.00    --  107.00 125.00   0.00   81
 10  \w     78.00 178.00   1.00    4.00    --  107.00  61.00 -30.00  100
 11  \w     34.00 112.00   1.00    4.00    --  107.00-125.00 -60.00   78
 12  \w     24.00 107.00   1.00    4.00    --  107.00 -94.00  90.00   83
 13  \w     35.00 136.00   1.00    4.00    --  107.00 -61.00 120.00  101
 14  \w     34.00 133.00   1.00    4.00    --  107.00 -45.00  60.00   99
 15  \w    103.00 178.00   1.00    4.00    --  107.00  77.00   0.00   75
 16  \w     97.00 178.00   1.00    4.00    --  107.00 125.00-120.00   81
 17  \w     78.00 178.00   1.00    4.00    --  107.00  61.00  60.00  100
 18  \w     81.00 178.00   1.00    4.00    --  107.00  45.00  90.00   97
 19  \w     34.00 112.00   1.00    4.00    --  107.00-125.00 -30.00   78
 20  \w     97.00 178.00   1.00    4.00    --  107.00 125.00  90.00   81
 21  \w     24.00 107.00   1.00    4.00    --  107.00 -94.00-180.00   83
 22  \w    103.00 178.00   1.00    4.00    --  107.00  77.00 120.00   75
 23  \w     24.00 107.00   1.00    4.00    --  107.00 -94.00  60.00   83
 24  \w     34.00 112.00   1.00    4.00    --  107.00-125.00  60.00   78
 25  \w     24.00 107.00   1.00    4.00    --  107.00 -94.00 -90.00   83
 26  \w     24.00 107.00   1.00    4.00    --  107.00 -94.00   0.00   83
 27  \w     81.00 178.00   1.00    4.00    --  107.00  45.00 -30.00   97
 28  \w     24.00 107.00   1.00    4.00    --  107.00 -94.00 150.00   83
 29  \w    103.00 178.00   1.00    4.00    --  107.00  77.00-180.00   75
 30  \w    103.00 178.00   1.00    4.00    --  107.00  77.00-120.00   75
 31  \w     78.00 178.00   1.00    4.00    --  107.00  61.00   0.00  100
 32  \w     24.00 107.00   1.00    4.00    --  107.00 -94.00 -60.00   83
 33  \w     34.00 112.00   1.00    4.00    --  107.00-125.00 120.00   78
 34  \w   -114.00 -14.00   1.00    1.00    --  -41.82 -57.00   0.00  100
 35  \w    -87.00  -6.00   1.00    1.00    --  -41.82 125.00-150.00   81
 36  \w   -114.00 -14.00   1.00    1.00    --  -41.82 -57.00  60.00  100
 37  \w   -116.00 -17.00   1.00    1.00    --  -41.82 -37.00 120.00   99
 38  \w      7.00  33.00   1.00    1.00    --   41.82  84.00-129.58   26
 39  \w      8.00  34.00   1.00    1.00    --   41.82  83.00  27.49   26
 40  \w      8.00  42.00   1.00    1.00    --   41.82  82.00 173.79   34
 41  \w     81.00 176.00   1.00    4.00    --  107.00  45.00-150.00   95
;
_diffrn_measurement_device 'four-circle diffractometer'
_diffrn_measurement_device_type 'Rigaku Oxford Diffraction: SuperNova, Dual, Cu at zero, AtlasS2'
_diffrn_measurement_method '\w scans'
_diffrn_orient_matrix_type 'CrysAlisPro convention (1999,Acta A55,543-557)'
_diffrn_orient_matrix_UB_11 -0.0879328000
_diffrn_orient_matrix_UB_12 -0.0309836000
_diffrn_orient_matrix_UB_13 -0.0301218000
_diffrn_orient_matrix_UB_21 -0.0482095000
_diffrn_orient_matrix_UB_22 0.0845397000
_diffrn_orient_matrix_UB_23 -0.0122812000
_diffrn_orient_matrix_UB_31 0.0387522000
_diffrn_orient_matrix_UB_32 0.0299437000
_diffrn_orient_matrix_UB_33 -0.0874375000
_diffrn_radiation_monochromator mirror
_diffrn_radiation_probe x-ray
_diffrn_radiation_type CuK\a
_diffrn_radiation_wavelength 1.54184
_diffrn_reflns_av_R_equivalents 0.0267
_diffrn_reflns_av_unetI/netI 0.0191
_diffrn_reflns_Laue_measured_fraction_full 0.997
_diffrn_reflns_Laue_measured_fraction_max 0.997
_diffrn_reflns_limit_h_max 17
_diffrn_reflns_limit_h_min -17
_diffrn_reflns_limit_k_max 20
_diffrn_reflns_limit_k_min -20
_diffrn_reflns_limit_l_max 20
_diffrn_reflns_limit_l_min -21
_diffrn_reflns_number 78361
_diffrn_reflns_point_group_measured_fraction_full 0.997
_diffrn_reflns_point_group_measured_fraction_max 0.997
_diffrn_reflns_theta_full 70.075
_diffrn_reflns_theta_max 70.075
_diffrn_reflns_theta_min 6.363
_diffrn_source 'micro-focus sealed X-ray tube'
_diffrn_source_type 'SuperNova (Cu) X-ray Source'
_exptl_absorpt_coefficient_mu 4.431
_exptl_absorpt_correction_T_max 1.000
_exptl_absorpt_correction_T_min 0.450
_exptl_absorpt_correction_type gaussian
_exptl_absorpt_process_details
;
CrysAlisPro 1.171.40.61a (Rigaku Oxford Diffraction, 2019)
Numerical absorption correction based on gaussian integration over
			a multifaceted crystal model
Empirical absorption correction using spherical harmonics,
 implemented in SCALE3 ABSPACK scaling algorithm.
;
_exptl_crystal_colour yellow
_exptl_crystal_colour_primary yellow
_exptl_crystal_density_diffrn 1.463
_exptl_crystal_density_meas ?
_exptl_crystal_description block
_exptl_crystal_F_000 1808
_exptl_crystal_recrystallization_method 'Crystals grown from Et2O-SiMe4 at 293 K'
_exptl_crystal_size_max 0.213
_exptl_crystal_size_mid 0.197
_exptl_crystal_size_min 0.097
_refine_diff_density_max 0.738
_refine_diff_density_min -0.659
_refine_diff_density_rms 0.057
_refine_ls_extinction_method none
_refine_ls_goodness_of_fit_ref 1.055
_refine_ls_hydrogen_treatment constr
_refine_ls_matrix_type full
_refine_ls_number_parameters 1110
_refine_ls_number_reflns 15312
_refine_ls_number_restraints 540
_refine_ls_restrained_S_all 1.150
_refine_ls_R_factor_all 0.0231
_refine_ls_R_factor_gt 0.0220
_refine_ls_shift/su_max 0.002
_refine_ls_shift/su_mean 0.000
_refine_ls_structure_factor_coef Fsqd
_refine_ls_weighting_details 'w=1/[\s^2^(Fo^2^)+(0.0235P)^2^+3.1414P] where P=(Fo^2^+2Fc^2^)/3'
_refine_ls_weighting_scheme calc
_refine_ls_wR_factor_gt 0.0538
_refine_ls_wR_factor_ref 0.0542
_reflns_Friedel_coverage 0.000
_reflns_number_gt 14980
_reflns_number_total 15312
_reflns_threshold_expression 'I > 2\s(I)'
_cod_data_source_file d0dt04303f2.cif
_cod_data_source_block 0564abc19s
_cod_depositor_comments
;
The following automatic conversions were performed:

data item '_chemical_melting_point' value 'not measured' was changed
to '?' -- the value is undefined or not given.

data item '_exptl_crystal_density_meas' value 'not measured' was
changed to '?' -- the value is perceived as not measured.

Automatic conversion script
Id: cif_fix_values 7556 2019-12-06 15:28:31Z antanas 

 Adding full bibliography for 7706524--7706528.cif.
;
_cod_database_code 7706526
_shelx_shelxl_version_number 2014/7
_shelx_space_group_comment
;
The symmetry employed for this shelxl refinement is uniquely defined
by the following loop, which should always be used as a source of
symmetry information in preference to the above space-group names.
They are only intended as comments.
;
_olex2_refinement_description
;
1. Fixed Uiso
 At 1.2 times of:
  All C(H) groups, All C(H,H) groups
 At 1.5 times of:
  All C(H,H,H) groups
2. Restrained distances
 C208-F4 \\sim C208-F5 \\sim C208-F6 \\sim C208-F4A \\sim C208-F5A \\sim
C208-F6A
 with sigma of 0.01
 F4-F5 \\sim F5-F6 \\sim F6-F4 \\sim F4A-F5A \\sim F5A-F6A \\sim F6A-F4A
 with sigma of 0.01
 C205-F4 \\sim C205-F5 \\sim C205-F6 \\sim C205-F4A \\sim C205-F5A \\sim
C205-F6A
 with sigma of 0.01
 C223-F13 \\sim C223-F14 \\sim C223-F15 \\sim C223-F13A \\sim C223-F14A \\sim
C223-F15A
 with sigma of 0.01
 F13-F14 \\sim F14-F15 \\sim F15-F13 \\sim F13A-F14A \\sim F14A-F15A \\sim
F15A-F13A
 with sigma of 0.01
 C219-F13 \\sim C219-F14 \\sim C219-F15 \\sim C219-F13A \\sim C219-F14A \\sim
C219-F15A
 with sigma of 0.01
 C231-F19 \\sim C231-F20 \\sim C231-F21 \\sim C231-F19A \\sim C231-F20A \\sim
C231-F21A
 with sigma of 0.01
 F19-F20 \\sim F20-F21 \\sim F21-F19 \\sim F19A-F20A \\sim F20A-F21A \\sim
F21A-F19A
 with sigma of 0.01
 C227-F19 \\sim C227-F20 \\sim C227-F21 \\sim C227-F19A \\sim C227-F20A \\sim
C227-F21A
 with sigma of 0.01
 C232-F22 \\sim C232-F23 \\sim C232-F24 \\sim C232-F22A \\sim C232-F23A \\sim
C232-F24A
 with sigma of 0.01
 F22-F23 \\sim F23-F24 \\sim F24-F22 \\sim F22A-F23A \\sim F23A-F24A \\sim
F24A-F22A
 with sigma of 0.01
 C229-F22 \\sim C229-F23 \\sim C229-F24 \\sim C229-F22A \\sim C229-F23A \\sim
C229-F24A
 with sigma of 0.01
3. Uiso/Uaniso restraints and constraints
F1 \\sim F2 \\sim F3 \\sim F4 \\sim F4A \\sim F5 \\sim F5A \\sim F6 \\sim F6A
\\sim F7 \\sim F8 \\sim F9 \\sim F10 \\sim F11 \\sim F12 \\sim F13 \\sim F13A
\\sim F14 \\sim F14A \\sim F15 \\sim F15A \\sim F16 \\sim F17 \\sim F18 \\sim
F19 \\sim F19A \\sim F20 \\sim F20A \\sim F21 \\sim F21A \\sim F22 \\sim F22A
\\sim F23 \\sim F23A \\sim F24 \\sim F24A: within 2A with sigma of 0.01 and
sigma for terminal atoms of 0.02
Uanis(F1) \\sim Ueq, Uanis(F2) \\sim Ueq, Uanis(F3) \\sim Ueq, Uanis(F4) \\sim
Ueq, Uanis(F4A) \\sim Ueq, Uanis(F5) \\sim Ueq, Uanis(F5A) \\sim Ueq, Uanis(F6)
\\sim Ueq, Uanis(F6A) \\sim Ueq, Uanis(F7) \\sim Ueq, Uanis(F8) \\sim Ueq,
Uanis(F9) \\sim Ueq, Uanis(F10) \\sim Ueq, Uanis(F11) \\sim Ueq, Uanis(F12)
\\sim Ueq, Uanis(F13) \\sim Ueq, Uanis(F13A) \\sim Ueq, Uanis(F14) \\sim Ueq,
Uanis(F14A) \\sim Ueq, Uanis(F15) \\sim Ueq, Uanis(F15A) \\sim Ueq, Uanis(F16)
\\sim Ueq, Uanis(F17) \\sim Ueq, Uanis(F18) \\sim Ueq, Uanis(F19) \\sim Ueq,
Uanis(F19A) \\sim Ueq, Uanis(F20) \\sim Ueq, Uanis(F20A) \\sim Ueq, Uanis(F21)
\\sim Ueq, Uanis(F21A) \\sim Ueq, Uanis(F22) \\sim Ueq, Uanis(F22A) \\sim Ueq,
Uanis(F23) \\sim Ueq, Uanis(F23A) \\sim Ueq, Uanis(F24) \\sim Ueq, Uanis(F24A)
\\sim Ueq: with sigma of 0.005 and sigma for terminal atoms of 0.01
4. Others
 Sof(Ir1A)=Sof(P2A)=Sof(P3A)=1-FVAR(1)
 Sof(Ir1)=Sof(P2)=Sof(P3)=FVAR(1)
 Sof(F19A)=Sof(F20A)=Sof(F21A)=1-FVAR(2)
 Sof(F19)=Sof(F20)=Sof(F21)=FVAR(2)
 Fixed Sof: F4(0.5) F4A(0.5) F5(0.5) F5A(0.5) F6(0.5) F6A(0.5) F13(0.5)
 F13A(0.5) F14(0.5) F14A(0.5) F15(0.5) F15A(0.5) F22(0.5) F22A(0.5) F23(0.5)
 F23A(0.5) F24(0.5) F24A(0.5)
5.a Secondary CH2 refined with riding coordinates:
 C107(H10A,H10B), C108(H10C,H10D), C117(H11V,H11W), C118(H11X,H11Y), C119(H11Z,
 H), C120(H12D,H12E), C121(H12F,H12G), C122(H12H,H12I), C123(H12J,H12K),
 C124(H12L,H12M), C125(H12N,H12O), C126(H12P,H12Q), C127(H12R,H12S), C128(H12T,
 H12U), C129(H12V,H12W), C130(H13D,H13E)
5.b Aromatic/amide H refined with riding coordinates:
 C4(H4), C5(H5), C9(H9), C103(H103), C104(H104), C105(H105), C202(H202),
 C204(H204), C206(H206), C210(H210), C212(H212), C214(H214), C218(H218),
 C220(H220), C222(H222), C226(H226), C228(H228), C230(H230)
5.c Idealised Me refined as rotating group:
 C11(H11A,H11B,H11C), C12(H12A,H12B,H12C), C13(H13A,H13B,H13C), C14(H14A,H14B,
 H14C), C15(H15A,H15B,H15C), C16(H16A,H16B,H16C), C18(H18A,H18B,H18C), C19(H19A,
 H19B,H19C), C20(H20A,H20B,H20C), C110(H11D,H11E,H11F), C111(H11G,H11H,H11I),
 C112(H11J,H11K,H11L), C114(H11M,H11N,H11O), C115(H11P,H11Q,H11R), C116(H11S,
 H11T,H11U)
;
_olex2_submission_special_instructions 'No special instructions were received'
_oxdiff_exptl_absorpt_empirical_details
;
Empirical correction (ABSPACK) includes:
- Absorption correction using spherical harmonics
- Frame scaling
;
_oxdiff_exptl_absorpt_empirical_full_max 1.205
_oxdiff_exptl_absorpt_empirical_full_min 0.826

loop_
_space_group_symop_operation_xyz
'x, y, z'
'-x, -y, -z'

loop_
_atom_site_label
_atom_site_type_symbol
_atom_site_fract_x
_atom_site_fract_y
_atom_site_fract_z
_atom_site_U_iso_or_equiv
_atom_site_adp_type
_atom_site_occupancy
_atom_site_site_symmetry_order
_atom_site_calc_flag
_atom_site_refinement_flags_posn
_atom_site_refinement_flags_adp
_atom_site_refinement_flags_occupancy
_atom_site_disorder_assembly
_atom_site_disorder_group
Ir1 Ir 0.69902(2) 0.71067(2) 0.15689(2) 0.01920(3) Uani 0.9570(5) 1 d . . P A 1
P2 P 0.66066(3) 0.84915(3) 0.12751(3) 0.02392(10) Uani 0.9570(5) 1 d . . P A 1
P3 P 0.69743(3) 0.56520(3) 0.20797(3) 0.02224(9) Uani 0.9570(5) 1 d . . P A 1
N101 N 0.60186(11) 0.69879(10) 0.25362(10) 0.0263(3) Uani 1 1 d . . . A 1
C4 C 0.60640(14) 0.71050(11) 0.06912(11) 0.0257(4) Uani 1 1 d . . . A 1
H4 H 0.6336 0.7074 0.0197 0.031 Uiso 1 1 calc R . . A 1
C5 C 0.51361(14) 0.71402(12) 0.07089(12) 0.0280(4) Uani 1 1 d . . . A 1
H5 H 0.4857 0.7162 0.1203 0.034 Uiso 1 1 calc R . . A 1
C6 C 0.82438(17) 0.72545(12) 0.09515(14) 0.0272(4) Uani 1 1 d . . . A 1
C7 C 0.85870(13) 0.71357(12) 0.17420(12) 0.0274(4) Uani 1 1 d . . . A 1
C8 C 0.86195(14) 0.70146(12) 0.24692(12) 0.0303(4) Uani 1 1 d . . . A 1
C9 C 0.86854(15) 0.74302(13) 0.02392(13) 0.0334(4) Uani 1 1 d . . . A 1
H9 H 0.8306 0.7485 -0.0217 0.040 Uiso 1 1 calc R . . A 1
C10 C 0.44611(14) 0.71505(13) 0.00369(13) 0.0308(4) Uani 1 1 d . . . A 1
C11 C 0.49517(16) 0.70392(15) -0.07111(14) 0.0386(5) Uani 1 1 d . . . A 1
H11A H 0.5303 0.6516 -0.0560 0.058 Uiso 1 1 calc GR . . A 1
H11B H 0.5381 0.7494 -0.0938 0.058 Uiso 1 1 calc GR . . A 1
H11C H 0.4487 0.7037 -0.1116 0.058 Uiso 1 1 calc GR . . A 1
C12 C 0.37564(16) 0.64595(15) 0.03663(15) 0.0405(5) Uani 1 1 d . . . A 1
H12A H 0.3277 0.6501 -0.0039 0.061 Uiso 1 1 calc GR . . A 1
H12B H 0.3462 0.6512 0.0863 0.061 Uiso 1 1 calc GR . . A 1
H12C H 0.4080 0.5924 0.0485 0.061 Uiso 1 1 calc GR . . A 1
C13 C 0.39285(16) 0.79778(14) -0.02050(14) 0.0374(5) Uani 1 1 d . . . A 1
H13A H 0.4358 0.8420 -0.0473 0.056 Uiso 1 1 calc GR . . A 1
H13B H 0.3657 0.8077 0.0280 0.056 Uiso 1 1 calc GR . . A 1
H13C H 0.3429 0.7965 -0.0577 0.056 Uiso 1 1 calc GR . . A 1
C14 C 0.83175(18) 0.69058(16) 0.39487(14) 0.0439(5) Uani 1 1 d . . . A 1
H14A H 0.8005 0.7448 0.3801 0.066 Uiso 1 1 calc GR . . A 1
H14B H 0.8638 0.6808 0.4464 0.066 Uiso 1 1 calc GR . . A 1
H14C H 0.7853 0.6479 0.4005 0.066 Uiso 1 1 calc GR . . A 1
C15 C 0.97380(19) 0.75649(19) 0.31998(17) 0.0542(7) Uani 1 1 d . . . A 1
H15A H 1.0203 0.7555 0.2780 0.081 Uiso 1 1 calc GR . . A 1
H15B H 1.0051 0.7477 0.3717 0.081 Uiso 1 1 calc GR . . A 1
H15C H 0.9411 0.8100 0.3047 0.081 Uiso 1 1 calc GR . . A 1
C16 C 0.9531(2) 0.60347(18) 0.35290(16) 0.0536(7) Uani 1 1 d . . . A 1
H16A H 0.9077 0.5604 0.3564 0.080 Uiso 1 1 calc GR . . A 1
H16B H 0.9822 0.5936 0.4057 0.080 Uiso 1 1 calc GR . . A 1
H16C H 1.0012 0.6025 0.3122 0.080 Uiso 1 1 calc GR . . A 1
C17 C 0.97252(17) 0.75541(17) 0.00658(15) 0.0447(6) Uani 1 1 d . . . A 1
C18 C 0.99980(18) 0.72509(19) -0.06552(16) 0.0510(6) Uani 1 1 d . . . A 1
H18A H 0.9885 0.6659 -0.0514 0.077 Uiso 1 1 calc GR . . A 1
H18B H 1.0661 0.7354 -0.0788 0.077 Uiso 1 1 calc GR . . A 1
H18C H 0.9622 0.7547 -0.1124 0.077 Uiso 1 1 calc GR . . A 1
C018 C 0.90305(16) 0.68786(14) 0.32855(13) 0.0357(5) Uani 1 1 d . . . A 1
C19 C 1.03251(18) 0.7083(3) 0.07746(18) 0.0730(10) Uani 1 1 d . . . A 1
H19A H 1.0237 0.7322 0.1218 0.109 Uiso 1 1 calc GR . . A 1
H19B H 1.0983 0.7119 0.0604 0.109 Uiso 1 1 calc GR . . A 1
H19C H 1.0143 0.6504 0.0960 0.109 Uiso 1 1 calc GR . . A 1
C20 C 0.9915(2) 0.8483(2) -0.0189(2) 0.0780(11) Uani 1 1 d . . . A 1
H20A H 0.9484 0.8775 -0.0617 0.117 Uiso 1 1 calc GR . . A 1
H20B H 1.0559 0.8580 -0.0391 0.117 Uiso 1 1 calc GR . . A 1
H20C H 0.9823 0.8684 0.0279 0.117 Uiso 1 1 calc GR . . A 1
C102 C 0.54567(14) 0.76301(13) 0.25663(13) 0.0305(4) Uani 1 1 d . . . A 1
C103 C 0.48660(15) 0.75633(15) 0.32239(15) 0.0381(5) Uani 1 1 d . . . A 1
H103 H 0.4474 0.8015 0.3241 0.046 Uiso 1 1 calc R . . A 1
C104 C 0.48511(17) 0.68342(16) 0.38561(15) 0.0427(5) Uani 1 1 d . . . A 1
H104 H 0.4432 0.6775 0.4301 0.051 Uiso 1 1 calc R . . A 1
C105 C 0.54460(17) 0.61942(15) 0.38377(14) 0.0395(5) Uani 1 1 d . . . A 1
H105 H 0.5451 0.5695 0.4275 0.047 Uiso 1 1 calc R . . A 1
C106 C 0.60395(14) 0.62860(13) 0.31730(12) 0.0298(4) Uani 1 1 d . . . A 1
C107 C 0.54927(14) 0.84002(12) 0.18534(13) 0.0316(4) Uani 1 1 d . . . A 1
H10A H 0.5407 0.8885 0.2048 0.038 Uiso 1 1 calc R . . A 1
H10B H 0.4971 0.8402 0.1489 0.038 Uiso 1 1 calc R . . A 1
C108 C 0.67434(15) 0.56301(13) 0.31348(12) 0.0305(4) Uani 1 1 d . . . A 1
H10C H 0.6506 0.5083 0.3450 0.037 Uiso 1 1 calc R . . A 1
H10D H 0.7333 0.5717 0.3382 0.037 Uiso 1 1 calc R . . A 1
C109 C 0.73095(16) 0.92212(13) 0.16218(14) 0.0342(4) Uani 1 1 d . . . A 1
C110 C 0.73490(18) 0.88959(15) 0.25424(14) 0.0419(5) Uani 1 1 d . . . A 1
H11D H 0.6722 0.8918 0.2772 0.063 Uiso 1 1 calc GR . . A 1
H11E H 0.7768 0.9236 0.2739 0.063 Uiso 1 1 calc GR . . A 1
H11F H 0.7583 0.8325 0.2708 0.063 Uiso 1 1 calc GR . . A 1
C111 C 0.82967(16) 0.92632(14) 0.12558(15) 0.0401(5) Uani 1 1 d . . . A 1
H11G H 0.8597 0.8717 0.1440 0.060 Uiso 1 1 calc GR . . A 1
H11H H 0.8663 0.9655 0.1429 0.060 Uiso 1 1 calc GR . . A 1
H11I H 0.8262 0.9445 0.0664 0.060 Uiso 1 1 calc GR . . A 1
C112 C 0.68591(19) 1.00871(14) 0.13544(16) 0.0455(6) Uani 1 1 d . . . A 1
H11J H 0.6927 1.0326 0.0766 0.068 Uiso 1 1 calc GR . . A 1
H11K H 0.7168 1.0437 0.1622 0.068 Uiso 1 1 calc GR . . A 1
H11L H 0.6195 1.0051 0.1505 0.068 Uiso 1 1 calc GR . . A 1
C113 C 0.60375(15) 0.49565(12) 0.19317(13) 0.0319(4) Uani 1 1 d . . . A 1
C114 C 0.50921(15) 0.52255(14) 0.22080(14) 0.0365(5) Uani 1 1 d . . . A 1
H11M H 0.5098 0.5135 0.2793 0.055 Uiso 1 1 calc GR . . A 1
H11N H 0.4596 0.4902 0.2081 0.055 Uiso 1 1 calc GR . . A 1
H11O H 0.4978 0.5811 0.1926 0.055 Uiso 1 1 calc GR . . A 1
C115 C 0.59789(17) 0.49839(14) 0.10426(14) 0.0378(5) Uani 1 1 d . . . A 1
H11P H 0.5453 0.4654 0.0978 0.057 Uiso 1 1 calc GR . . A 1
H11Q H 0.6560 0.4760 0.0880 0.057 Uiso 1 1 calc GR . . A 1
H11R H 0.5886 0.5555 0.0702 0.057 Uiso 1 1 calc GR . . A 1
C116 C 0.62451(18) 0.40661(13) 0.24639(15) 0.0427(5) Uani 1 1 d . . . A 1
H11S H 0.6830 0.3868 0.2280 0.064 Uiso 1 1 calc GR . . A 1
H11T H 0.5734 0.3711 0.2421 0.064 Uiso 1 1 calc GR . . A 1
H11U H 0.6304 0.4053 0.3029 0.064 Uiso 1 1 calc GR . . A 1
C117 C 0.62197(16) 0.90515(12) 0.02507(13) 0.0343(4) Uani 1 1 d . . . A 1
H11V H 0.5671 0.8767 0.0134 0.041 Uiso 1 1 calc R . . A 1
H11W H 0.6006 0.9609 0.0247 0.041 Uiso 1 1 calc R . . A 1
C118 C 0.69245(17) 0.91483(15) -0.04362(14) 0.0415(5) Uani 1 1 d . . . A 1
H11X H 0.7270 0.8621 -0.0360 0.050 Uiso 1 1 calc R . . A 1
H11Y H 0.7380 0.9572 -0.0428 0.050 Uiso 1 1 calc R . . A 1
C119 C 0.6437(2) 0.94012(16) -0.12574(15) 0.0483(6) Uani 1 1 d . . . A 1
H11Z H 0.5985 0.8971 -0.1258 0.058 Uiso 1 1 calc R . . A 1
H H 0.6078 0.9919 -0.1317 0.058 Uiso 1 1 calc R . . A 1
C120 C 0.7089(2) 0.95281(18) -0.19871(16) 0.0575(7) Uani 1 1 d . . . A 1
H12D H 0.6711 0.9726 -0.2483 0.069 Uiso 1 1 calc R . . A 1
H12E H 0.7526 0.9971 -0.1993 0.069 Uiso 1 1 calc R . . A 1
C121 C 0.7660(2) 0.87806(19) -0.20301(16) 0.0560(7) Uani 1 1 d . . . A 1
H12F H 0.8137 0.8657 -0.1604 0.067 Uiso 1 1 calc R . . A 1
H12G H 0.7992 0.8924 -0.2559 0.067 Uiso 1 1 calc R . . A 1
C122 C 0.7104(2) 0.80002(18) -0.19300(15) 0.0509(6) Uani 1 1 d . . . A 1
H12H H 0.6915 0.7765 -0.1354 0.061 Uiso 1 1 calc R . . A 1
H12I H 0.6529 0.8150 -0.2252 0.061 Uiso 1 1 calc R . . A 1
C123 C 0.7643(2) 0.73531(19) -0.21911(16) 0.0559(7) Uani 1 1 d . . . A 1
H12J H 0.8260 0.7268 -0.1930 0.067 Uiso 1 1 calc R . . A 1
H12K H 0.7751 0.7562 -0.2784 0.067 Uiso 1 1 calc R . . A 1
C124 C 0.7165(2) 0.65246(19) -0.19881(16) 0.0556(7) Uani 1 1 d . . . A 1
H12L H 0.7408 0.6231 -0.2364 0.067 Uiso 1 1 calc R . . A 1
H12M H 0.6489 0.6625 -0.2086 0.067 Uiso 1 1 calc R . . A 1
C125 C 0.72967(19) 0.59629(17) -0.11168(15) 0.0478(6) Uani 1 1 d . . . A 1
H12N H 0.7172 0.6289 -0.0742 0.057 Uiso 1 1 calc R . . A 1
H12O H 0.6830 0.5522 -0.0998 0.057 Uiso 1 1 calc R . . A 1
C126 C 0.82665(19) 0.55680(17) -0.09522(14) 0.0471(6) Uani 1 1 d . . . A 1
H12P H 0.8731 0.6009 -0.1048 0.056 Uiso 1 1 calc R . . A 1
H12Q H 0.8403 0.5262 -0.1344 0.056 Uiso 1 1 calc R . . A 1
C127 C 0.83859(19) 0.49779(15) -0.00925(15) 0.0436(5) Uani 1 1 d . . . A 1
H12R H 0.7904 0.4550 0.0011 0.052 Uiso 1 1 calc R . . A 1
H12S H 0.9003 0.4698 -0.0060 0.052 Uiso 1 1 calc R . . A 1
C128 C 0.83126(16) 0.53925(13) 0.05714(13) 0.0351(5) Uani 1 1 d . . . A 1
H12T H 0.7719 0.5713 0.0515 0.042 Uiso 1 1 calc R . . A 1
H12U H 0.8832 0.5781 0.0506 0.042 Uiso 1 1 calc R . . A 1
C129 C 0.83486(16) 0.47624(13) 0.14158(13) 0.0353(5) Uani 1 1 d . . . A 1
H12V H 0.8988 0.4521 0.1499 0.042 Uiso 1 1 calc R . . A 1
H12W H 0.7920 0.4312 0.1431 0.042 Uiso 1 1 calc R . . A 1
C130 C 0.80936(15) 0.50867(12) 0.21288(12) 0.0315(4) Uani 1 1 d . . . A 1
H13D H 0.8597 0.5453 0.2180 0.038 Uiso 1 1 calc R . . A 1
H13E H 0.8088 0.4612 0.2630 0.038 Uiso 1 1 calc R . . A 1
Ir1A Ir 0.7860(2) 0.73439(15) 0.06982(16) 0.0352(8) Uiso 0.0430(5) 1 d . . P A 2
P2A P 0.7746(12) 0.8772(10) 0.0476(10) 0.049(3) Uiso 0.0430(5) 1 d . . P A 2
P3A P 0.8458(11) 0.6022(10) 0.0878(10) 0.048(3) Uiso 0.0430(5) 1 d . . P A 2
F1 F 0.83030(12) 0.14321(12) 0.83345(9) 0.0653(5) Uani 1 1 d . U . . .
F2 F 0.68255(11) 0.15136(12) 0.83219(9) 0.0605(4) Uani 1 1 d . U . . .
F3 F 0.76215(14) 0.24800(12) 0.85152(9) 0.0657(5) Uani 1 1 d . U . . .
F4 F 0.7432(5) 0.4883(3) 0.6222(3) 0.103(2) Uani 0.5 1 d D U P B 1
F4A F 0.8091(4) 0.4755(3) 0.4993(3) 0.090(2) Uani 0.5 1 d D U P B 2
F5 F 0.6937(4) 0.4742(3) 0.5159(3) 0.0838(18) Uani 0.5 1 d D U P B 1
F5A F 0.7971(4) 0.4887(3) 0.6144(3) 0.0884(18) Uani 0.5 1 d D U P B 2
F6 F 0.8385(4) 0.4780(4) 0.5309(4) 0.104(2) Uani 0.5 1 d D U P B 1
F6A F 0.6764(3) 0.4775(4) 0.5505(4) 0.105(2) Uani 0.5 1 d D U P B 2
F7 F 0.47423(12) -0.00816(10) 0.71214(8) 0.0580(4) Uani 1 1 d . U . . .
F8 F 0.51695(13) -0.07609(9) 0.63424(11) 0.0646(5) Uani 1 1 d . U . . .
F9 F 0.38178(11) -0.01841(12) 0.62183(12) 0.0738(6) Uani 1 1 d . U . . .
F10 F 0.47360(11) 0.34436(11) 0.41391(13) 0.0755(6) Uani 1 1 d . U . . .
F11 F 0.40100(18) 0.25884(17) 0.37019(13) 0.1072(9) Uani 1 1 d . U . . .
F12 F 0.35573(10) 0.28303(10) 0.47682(12) 0.0629(4) Uani 1 1 d . U . . .
F13 F 1.0380(4) 0.0371(3) 0.7184(3) 0.0776(17) Uani 0.5 1 d D U P C 1
F13A F 1.0112(5) -0.1080(2) 0.7468(3) 0.0430(13) Uani 0.5 1 d D U P C 2
F14 F 1.0017(5) -0.0903(3) 0.7608(3) 0.0622(19) Uani 0.5 1 d D U P C 1
F14A F 1.1027(3) -0.0185(4) 0.6738(4) 0.082(2) Uani 0.5 1 d D U P C 2
F15 F 1.1018(2) -0.0470(3) 0.6664(3) 0.0441(11) Uani 0.5 1 d D U P C 1
F15A F 0.9991(4) 0.0134(3) 0.7503(3) 0.0856(19) Uani 0.5 1 d D U P C 2
F16 F 0.78742(10) -0.09640(8) 0.43586(8) 0.0430(3) Uani 1 1 d . U . . .
F17 F 0.79524(12) -0.18522(9) 0.55228(9) 0.0522(4) Uani 1 1 d . U . . .
F18 F 0.91856(9) -0.15490(10) 0.47870(10) 0.0515(4) Uani 1 1 d . U . . .
F19 F 1.07649(15) 0.30751(16) 0.3731(2) 0.0738(12) Uani 0.711(5) 1 d D U P D 1
F19A F 0.9985(4) 0.4167(3) 0.2834(5) 0.065(2) Uani 0.289(5) 1 d D U P D 2
F20 F 0.98538(19) 0.40976(17) 0.3562(3) 0.0829(13) Uani 0.711(5) 1 d D U P D 1
F20A F 1.0803(3) 0.3106(4) 0.3061(5) 0.074(2) Uani 0.289(5) 1 d D U P D 2
F21 F 1.0332(2) 0.3757(2) 0.25671(13) 0.0743(11) Uani 0.711(5) 1 d D U P D 1
F21A F 1.0365(5) 0.3535(5) 0.4014(3) 0.070(2) Uani 0.289(5) 1 d D U P D 2
F22 F 0.7465(6) 0.2820(4) 0.1546(3) 0.0457(18) Uani 0.5 1 d D U P E 1
F22A F 0.7970(5) 0.1502(4) 0.1989(5) 0.063(2) Uani 0.5 1 d D U P E 2
F23 F 0.8140(5) 0.1649(4) 0.1860(4) 0.0413(13) Uani 0.5 1 d D U P E 1
F23A F 0.6690(3) 0.2012(5) 0.2271(5) 0.0565(19) Uani 0.5 1 d D U P E 2
F24 F 0.6789(3) 0.1770(5) 0.2328(4) 0.0535(18) Uani 0.5 1 d D U P E 1
F24A F 0.7678(6) 0.2785(4) 0.1491(3) 0.0437(17) Uani 0.5 1 d D U P E 2
C201 C 0.76875(12) 0.22240(12) 0.58368(11) 0.0241(4) Uani 1 1 d . . . . .
C202 C 0.76455(13) 0.18875(12) 0.66790(11) 0.0258(4) Uani 1 1 d . . . . .
H202 H 0.7630 0.1306 0.6910 0.031 Uiso 1 1 calc R . . . .
C203 C 0.76248(14) 0.23753(14) 0.71909(12) 0.0308(4) Uani 1 1 d . . . . .
C204 C 0.76251(16) 0.32248(14) 0.68855(14) 0.0377(5) Uani 1 1 d . . . . .
H204 H 0.7613 0.3557 0.7236 0.045 Uiso 1 1 calc R . . . .
C205 C 0.76442(16) 0.35762(14) 0.60529(14) 0.0374(5) Uani 1 1 d D . . . .
C206 C 0.76789(14) 0.30860(13) 0.55437(12) 0.0308(4) Uani 1 1 d . . . . .
H206 H 0.7697 0.3346 0.4975 0.037 Uiso 1 1 calc R . . . .
C207 C 0.75958(16) 0.19590(16) 0.80845(14) 0.0401(5) Uani 1 1 d . . . . .
C208 C 0.7608(2) 0.44952(16) 0.56861(16) 0.0579(7) Uani 1 1 d D . . . .
C209 C 0.64988(13) 0.14760(12) 0.52377(11) 0.0234(4) Uani 1 1 d . . . . .
C210 C 0.60760(13) 0.07646(12) 0.57337(11) 0.0251(4) Uani 1 1 d . . . . .
H210 H 0.6458 0.0325 0.6049 0.030 Uiso 1 1 calc R . . . .
C211 C 0.51082(14) 0.06830(13) 0.57790(11) 0.0283(4) Uani 1 1 d . . . . .
C212 C 0.45253(14) 0.13085(14) 0.53363(13) 0.0334(4) Uani 1 1 d . . . . .
H212 H 0.3867 0.1253 0.5372 0.040 Uiso 1 1 calc R . . . .
C213 C 0.49295(14) 0.20209(14) 0.48382(13) 0.0332(4) Uani 1 1 d . . . . .
C214 C 0.58925(14) 0.20969(13) 0.47900(12) 0.0281(4) Uani 1 1 d . . . . .
H214 H 0.6150 0.2589 0.4440 0.034 Uiso 1 1 calc R . . . .
C215 C 0.47067(15) -0.00845(14) 0.63515(13) 0.0340(4) Uani 1 1 d . . . . .
C216 C 0.43124(17) 0.27143(17) 0.43532(16) 0.0487(6) Uani 1 1 d . . . . .
C217 C 0.82251(12) 0.07754(11) 0.55548(11) 0.0222(3) Uani 1 1 d . . . . .
C218 C 0.89378(13) 0.06165(12) 0.61235(11) 0.0245(4) Uani 1 1 d . . . . .
H218 H 0.9074 0.1021 0.6376 0.029 Uiso 1 1 calc R . . . .
C219 C 0.94534(13) -0.01203(12) 0.63295(12) 0.0286(4) Uani 1 1 d D . . . .
C220 C 0.93012(13) -0.07160(12) 0.59628(12) 0.0283(4) Uani 1 1 d . . . . .
H220 H 0.9662 -0.1213 0.6099 0.034 Uiso 1 1 calc R . . . .
C221 C 0.86059(13) -0.05688(12) 0.53896(11) 0.0256(4) Uani 1 1 d . . . . .
C222 C 0.80790(13) 0.01564(12) 0.51963(11) 0.0245(4) Uani 1 1 d . . . . .
H222 H 0.7602 0.0237 0.4807 0.029 Uiso 1 1 calc R . . . .
C223 C 1.01772(15) -0.02899(13) 0.69727(14) 0.0403(5) Uani 1 1 d D . . . .
C224 C 0.84093(14) -0.12264(13) 0.50145(13) 0.0308(4) Uani 1 1 d . . . . .
C225 C 0.80300(12) 0.20965(11) 0.43307(11) 0.0228(4) Uani 1 1 d . . . . .
C226 C 0.88364(13) 0.25661(11) 0.41997(11) 0.0246(4) Uani 1 1 d . . . . .
H226 H 0.9129 0.2656 0.4650 0.030 Uiso 1 1 calc R . . . .
C227 C 0.92243(13) 0.29068(11) 0.34296(12) 0.0257(4) Uani 1 1 d D . . . .
C228 C 0.88341(14) 0.27706(12) 0.27603(11) 0.0268(4) Uani 1 1 d . . . . .
H228 H 0.9105 0.2993 0.2236 0.032 Uiso 1 1 calc R . . . .
C229 C 0.80365(13) 0.23006(11) 0.28774(11) 0.0250(4) Uani 1 1 d D . . . .
C230 C 0.76405(13) 0.19769(11) 0.36419(11) 0.0241(4) Uani 1 1 d . . . . .
H230 H 0.7089 0.1665 0.3701 0.029 Uiso 1 1 calc R . . . .
C231 C 1.00621(14) 0.34412(13) 0.33321(12) 0.0338(4) Uani 1 1 d D . . . .
C232 C 0.76029(14) 0.21385(12) 0.21636(12) 0.0302(4) Uani 1 1 d D . . . .
B200 B 0.76225(14) 0.16410(13) 0.52446(12) 0.0227(4) Uani 1 1 d . . . . .

loop_
_atom_site_aniso_label
_atom_site_aniso_U_11
_atom_site_aniso_U_22
_atom_site_aniso_U_33
_atom_site_aniso_U_23
_atom_site_aniso_U_13
_atom_site_aniso_U_12
Ir1 0.02179(4) 0.01714(4) 0.01953(4) -0.00681(3) -0.00352(3) 0.00116(3)
P2 0.0284(2) 0.0174(2) 0.0276(2) -0.00910(18) -0.00847(19) 0.00230(18)
P3 0.0267(2) 0.0175(2) 0.0217(2) -0.00492(17) -0.00159(18) 0.00157(17)
N101 0.0240(8) 0.0302(8) 0.0280(8) -0.0140(7) -0.0018(6) 0.0013(6)
C4 0.0337(10) 0.0205(9) 0.0242(9) -0.0084(7) -0.0081(7) 0.0004(7)
C5 0.0325(10) 0.0236(9) 0.0298(10) -0.0106(8) -0.0061(8) 0.0000(8)
C6 0.0252(10) 0.0238(10) 0.0323(10) -0.0080(8) -0.0036(10) 0.0000(8)
C7 0.0217(9) 0.0273(9) 0.0339(11) -0.0105(8) -0.0023(7) 0.0004(7)
C8 0.0314(10) 0.0280(10) 0.0321(11) -0.0099(8) -0.0029(8) -0.0002(8)
C9 0.0348(11) 0.0353(11) 0.0308(10) -0.0109(9) -0.0010(8) -0.0039(9)
C10 0.0305(10) 0.0306(10) 0.0335(10) -0.0127(8) -0.0089(8) 0.0007(8)
C11 0.0391(12) 0.0456(13) 0.0365(11) -0.0201(10) -0.0113(9) 0.0023(10)
C12 0.0371(12) 0.0400(12) 0.0467(13) -0.0156(10) -0.0115(10) -0.0049(9)
C13 0.0373(11) 0.0364(11) 0.0404(12) -0.0142(9) -0.0135(9) 0.0054(9)
C14 0.0548(14) 0.0475(14) 0.0311(11) -0.0145(10) -0.0039(10) -0.0008(11)
C15 0.0491(15) 0.0685(18) 0.0484(14) -0.0213(13) -0.0140(12) -0.0138(13)
C16 0.0604(16) 0.0578(16) 0.0428(13) -0.0164(12) -0.0200(12) 0.0222(13)
C17 0.0369(12) 0.0588(15) 0.0417(13) -0.0200(11) 0.0067(10) -0.0146(11)
C18 0.0409(13) 0.0681(18) 0.0459(14) -0.0205(13) 0.0114(11) -0.0089(12)
C018 0.0389(11) 0.0393(12) 0.0299(10) -0.0117(9) -0.0087(9) 0.0014(9)
C19 0.0289(13) 0.142(3) 0.0491(16) -0.0310(19) 0.0016(11) -0.0029(16)
C20 0.068(2) 0.073(2) 0.106(3) -0.048(2) 0.037(2) -0.0370(18)
C102 0.0273(9) 0.0327(10) 0.0368(11) -0.0181(9) -0.0053(8) 0.0009(8)
C103 0.0290(10) 0.0451(13) 0.0490(13) -0.0279(11) 0.0030(9) 0.0019(9)
C104 0.0374(12) 0.0552(15) 0.0400(12) -0.0215(11) 0.0101(10) -0.0037(10)
C105 0.0432(12) 0.0427(13) 0.0327(11) -0.0115(9) 0.0060(9) -0.0048(10)
C106 0.0306(10) 0.0330(10) 0.0271(9) -0.0108(8) -0.0010(8) -0.0024(8)
C107 0.0293(10) 0.0278(10) 0.0429(11) -0.0186(9) -0.0064(8) 0.0076(8)
C108 0.0368(11) 0.0288(10) 0.0233(9) -0.0041(8) -0.0006(8) 0.0002(8)
C109 0.0398(11) 0.0256(10) 0.0416(12) -0.0161(9) -0.0107(9) -0.0004(8)
C110 0.0481(13) 0.0411(12) 0.0436(13) -0.0229(10) -0.0151(10) 0.0017(10)
C111 0.0427(12) 0.0319(11) 0.0485(13) -0.0152(10) -0.0100(10) -0.0084(9)
C112 0.0583(15) 0.0251(11) 0.0580(15) -0.0191(10) -0.0146(12) 0.0008(10)
C113 0.0379(11) 0.0214(9) 0.0365(11) -0.0086(8) -0.0010(9) -0.0038(8)
C114 0.0352(11) 0.0310(11) 0.0433(12) -0.0114(9) -0.0001(9) -0.0065(9)
C115 0.0441(12) 0.0311(11) 0.0432(12) -0.0185(9) -0.0049(10) -0.0038(9)
C116 0.0504(13) 0.0236(10) 0.0509(14) -0.0067(9) 0.0042(11) -0.0041(9)
C117 0.0430(12) 0.0233(10) 0.0360(11) -0.0075(8) -0.0145(9) 0.0021(8)
C118 0.0486(13) 0.0340(11) 0.0354(11) -0.0002(9) -0.0100(10) -0.0030(10)
C119 0.0604(16) 0.0407(13) 0.0379(12) -0.0023(10) -0.0131(11) -0.0063(11)
C120 0.0726(19) 0.0516(16) 0.0373(13) 0.0041(11) -0.0086(12) -0.0147(14)
C121 0.0600(17) 0.0628(17) 0.0381(13) -0.0041(12) 0.0055(12) -0.0196(14)
C122 0.0550(15) 0.0593(16) 0.0344(12) -0.0075(11) 0.0014(11) -0.0134(13)
C123 0.0660(18) 0.0636(18) 0.0335(12) -0.0076(12) 0.0021(12) -0.0107(14)
C124 0.0678(18) 0.0644(18) 0.0363(13) -0.0168(12) -0.0068(12) -0.0085(14)
C125 0.0528(15) 0.0524(15) 0.0383(12) -0.0136(11) -0.0001(11) -0.0088(12)
C126 0.0577(15) 0.0525(15) 0.0352(12) -0.0200(11) 0.0060(11) -0.0018(12)
C127 0.0537(14) 0.0385(12) 0.0426(13) -0.0188(10) 0.0039(11) 0.0033(10)
C128 0.0408(11) 0.0283(10) 0.0363(11) -0.0105(9) 0.0012(9) 0.0017(9)
C129 0.0404(11) 0.0267(10) 0.0379(11) -0.0095(9) 0.0002(9) 0.0071(8)
C130 0.0352(10) 0.0246(9) 0.0325(10) -0.0062(8) -0.0029(8) 0.0073(8)
F1 0.0667(10) 0.0901(13) 0.0307(7) -0.0074(7) -0.0056(7) 0.0158(9)
F2 0.0580(9) 0.0852(12) 0.0381(7) -0.0171(8) 0.0114(7) -0.0312(9)
F3 0.0943(13) 0.0777(11) 0.0387(8) -0.0368(8) 0.0074(8) -0.0200(10)
F4 0.198(6) 0.044(2) 0.078(3) -0.035(2) -0.002(4) 0.026(4)
F4A 0.155(5) 0.0312(19) 0.077(3) -0.009(2) 0.038(3) -0.015(3)
F5 0.128(5) 0.040(2) 0.076(3) -0.007(2) -0.043(3) 0.026(3)
F5A 0.133(4) 0.036(2) 0.104(4) -0.030(2) -0.028(3) -0.015(3)
F6 0.093(3) 0.044(2) 0.155(6) -0.002(3) 0.006(4) -0.020(2)
F6A 0.093(3) 0.046(3) 0.161(6) -0.010(4) -0.014(4) 0.024(2)
F7 0.0774(11) 0.0631(10) 0.0309(7) -0.0103(7) 0.0146(7) -0.0225(8)
F8 0.0808(12) 0.0334(8) 0.0748(11) -0.0115(7) 0.0329(9) -0.0083(7)
F9 0.0447(9) 0.0726(11) 0.0815(12) 0.0129(9) -0.0156(8) -0.0324(8)
F10 0.0393(8) 0.0529(10) 0.0988(14) 0.0281(9) 0.0000(8) 0.0092(7)
F11 0.1236(19) 0.135(2) 0.0677(12) -0.0400(13) -0.0622(13) 0.0745(16)
F12 0.0331(7) 0.0563(9) 0.0888(12) -0.0084(8) 0.0023(7) 0.0123(7)
F13 0.081(3) 0.061(3) 0.111(4) -0.054(3) -0.073(3) 0.028(2)
F13A 0.050(2) 0.0408(16) 0.031(2) 0.0007(16) -0.0180(18) 0.0003(15)
F14 0.043(2) 0.105(4) 0.0272(19) -0.003(2) -0.0083(15) -0.007(3)
F14A 0.047(3) 0.096(5) 0.075(3) 0.019(3) -0.034(2) -0.038(3)
F15 0.0187(15) 0.062(3) 0.0477(18) -0.0107(18) -0.0074(13) 0.0027(15)
F15A 0.117(4) 0.081(3) 0.079(3) -0.052(3) -0.074(3) 0.050(3)
F16 0.0502(8) 0.0440(7) 0.0419(7) -0.0232(6) -0.0168(6) 0.0042(6)
F17 0.0680(10) 0.0387(7) 0.0512(8) -0.0145(6) 0.0024(7) -0.0222(7)
F18 0.0351(7) 0.0601(9) 0.0782(10) -0.0497(8) -0.0031(7) 0.0073(6)
F19 0.0305(12) 0.0610(16) 0.099(3) 0.0232(16) -0.0295(14) -0.0127(11)
F19A 0.043(3) 0.038(3) 0.087(5) 0.020(3) -0.025(3) -0.015(2)
F20 0.0571(16) 0.0544(16) 0.158(4) -0.064(2) 0.0320(19) -0.0267(13)
F20A 0.035(3) 0.088(4) 0.114(6) -0.051(4) 0.025(3) -0.012(3)
F21 0.0619(18) 0.108(3) 0.0407(12) -0.0021(14) 0.0075(11) -0.0524(18)
F21A 0.061(4) 0.108(6) 0.045(3) -0.027(3) 0.007(3) -0.055(4)
F22 0.071(4) 0.030(2) 0.037(3) -0.0116(18) -0.025(2) 0.0097(19)
F22A 0.083(4) 0.039(2) 0.081(4) -0.037(3) -0.045(3) 0.019(3)
F23 0.049(2) 0.047(3) 0.0401(19) -0.031(2) -0.0059(16) 0.0104(19)
F23A 0.036(2) 0.095(5) 0.037(2) -0.016(3) -0.0123(16) -0.006(2)
F24 0.051(3) 0.083(4) 0.028(2) -0.017(2) 0.002(2) -0.036(3)
F24A 0.063(3) 0.046(3) 0.0186(18) -0.0032(16) -0.0022(16) -0.006(2)
C201 0.0194(8) 0.0285(9) 0.0255(9) -0.0098(7) -0.0015(7) 0.0009(7)
C202 0.0221(9) 0.0293(10) 0.0272(9) -0.0106(8) 0.0010(7) -0.0018(7)
C203 0.0260(9) 0.0417(11) 0.0287(10) -0.0166(9) 0.0020(8) -0.0035(8)
C204 0.0376(11) 0.0410(12) 0.0434(12) -0.0262(10) 0.0008(9) -0.0011(9)
C205 0.0401(12) 0.0297(11) 0.0449(12) -0.0153(9) -0.0008(9) 0.0014(9)
C206 0.0328(10) 0.0294(10) 0.0296(10) -0.0087(8) -0.0017(8) 0.0032(8)
C207 0.0396(12) 0.0546(14) 0.0321(11) -0.0220(10) 0.0036(9) -0.0081(10)
C208 0.083(2) 0.0324(13) 0.0618(17) -0.0198(12) -0.0023(15) 0.0048(13)
C209 0.0235(9) 0.0281(9) 0.0199(8) -0.0093(7) -0.0011(7) 0.0002(7)
C210 0.0260(9) 0.0285(9) 0.0216(8) -0.0091(7) -0.0019(7) 0.0004(7)
C211 0.0296(10) 0.0336(10) 0.0238(9) -0.0114(8) 0.0009(7) -0.0058(8)
C212 0.0220(9) 0.0454(12) 0.0324(10) -0.0111(9) -0.0010(8) -0.0027(8)
C213 0.0252(10) 0.0403(12) 0.0314(10) -0.0070(9) -0.0031(8) 0.0036(8)
C214 0.0254(9) 0.0304(10) 0.0259(9) -0.0047(8) -0.0005(7) 0.0002(8)
C215 0.0318(10) 0.0386(11) 0.0318(10) -0.0110(9) 0.0025(8) -0.0072(9)
C216 0.0303(11) 0.0573(16) 0.0482(14) -0.0011(12) -0.0069(10) 0.0059(11)
C217 0.0199(8) 0.0254(9) 0.0200(8) -0.0052(7) 0.0004(7) -0.0007(7)
C218 0.0235(9) 0.0264(9) 0.0244(9) -0.0090(7) -0.0023(7) -0.0013(7)
C219 0.0246(9) 0.0314(10) 0.0294(10) -0.0085(8) -0.0077(8) 0.0017(8)
C220 0.0251(9) 0.0263(9) 0.0331(10) -0.0084(8) -0.0048(8) 0.0042(7)
C221 0.0237(9) 0.0277(9) 0.0259(9) -0.0091(7) 0.0004(7) -0.0020(7)
C222 0.0223(9) 0.0286(9) 0.0228(9) -0.0080(7) -0.0032(7) 0.0004(7)
C223 0.0394(12) 0.0369(12) 0.0469(13) -0.0156(10) -0.0210(10) 0.0082(10)
C224 0.0277(10) 0.0314(10) 0.0357(10) -0.0139(8) -0.0032(8) 0.0008(8)
C225 0.0224(8) 0.0218(9) 0.0241(9) -0.0070(7) -0.0023(7) 0.0037(7)
C226 0.0233(9) 0.0255(9) 0.0248(9) -0.0076(7) -0.0038(7) 0.0030(7)
C227 0.0228(9) 0.0217(9) 0.0308(10) -0.0057(7) 0.0002(7) 0.0024(7)
C228 0.0299(9) 0.0237(9) 0.0237(9) -0.0035(7) 0.0029(7) 0.0036(7)
C229 0.0303(9) 0.0211(9) 0.0238(9) -0.0074(7) -0.0041(7) 0.0053(7)
C230 0.0243(9) 0.0224(9) 0.0254(9) -0.0069(7) -0.0023(7) 0.0014(7)
C231 0.0289(10) 0.0327(11) 0.0361(11) -0.0051(9) 0.0008(8) -0.0032(8)
C232 0.0357(10) 0.0292(10) 0.0255(9) -0.0083(8) -0.0033(8) 0.0019(8)
B200 0.0220(9) 0.0241(10) 0.0215(9) -0.0060(8) -0.0027(7) 0.0010(8)

loop_
_atom_type_symbol
_atom_type_description
_atom_type_scat_dispersion_real
_atom_type_scat_dispersion_imag
_atom_type_scat_source
C C 0.0181 0.0091 'International Tables Vol C Tables 4.2.6.8 and 6.1.1.4'
H H 0.0000 0.0000 'International Tables Vol C Tables 4.2.6.8 and 6.1.1.4'
B B 0.0090 0.0039 'International Tables Vol C Tables 4.2.6.8 and 6.1.1.4'
F F 0.0727 0.0534 'International Tables Vol C Tables 4.2.6.8 and 6.1.1.4'
Ir Ir -4.7710 6.5667 'International Tables Vol C Tables 4.2.6.8 and 6.1.1.4'
N N 0.0311 0.0180 'International Tables Vol C Tables 4.2.6.8 and 6.1.1.4'
P P 0.2955 0.4335 'International Tables Vol C Tables 4.2.6.8 and 6.1.1.4'

loop_
_exptl_crystal_face_index_h
_exptl_crystal_face_index_k
_exptl_crystal_face_index_l
_exptl_crystal_face_perp_dist
2 4 -8 0.0943
3 -10 -4 0.0830
-3 0 10 0.0858
0 -8 4 0.1098
8 4 4 0.0437
-1 -1 -11 0.0746
-7 7 4 0.0718
0 -11 -5 0.0772
-8 -1 -6 0.0266
-9 -1 -5 0.0307
-2 0 -11 0.0684

loop_
_geom_angle_atom_site_label_1
_geom_angle_atom_site_label_2
_geom_angle_atom_site_label_3
_geom_angle
_geom_angle_site_symmetry_1
_geom_angle_site_symmetry_3
_geom_angle_publ_flag
P2 Ir1 P3 163.554(18) . . ?
P2 Ir1 C7 100.54(5) . . ?
N101 Ir1 P2 82.95(5) . . ?
N101 Ir1 P3 81.50(5) . . ?
N101 Ir1 C7 122.26(7) . . ?
C4 Ir1 P2 85.79(5) . . ?
C4 Ir1 P3 91.10(5) . . ?
C4 Ir1 N101 98.09(7) . . ?
C4 Ir1 C6 102.50(9) . . ?
C4 Ir1 C7 139.57(8) . . ?
C6 Ir1 P2 96.92(6) . . ?
C6 Ir1 P3 99.52(6) . . ?
C6 Ir1 N101 159.35(8) . . ?
C6 Ir1 C7 37.31(9) . . ?
C7 Ir1 P3 92.30(5) . . ?
C107 P2 Ir1 98.98(7) . . ?
C107 P2 C109 105.01(10) . . ?
C109 P2 Ir1 122.97(7) . . ?
C117 P2 Ir1 118.29(7) . . ?
C117 P2 C107 101.12(10) . . ?
C117 P2 C109 106.73(10) . . ?
C108 P3 Ir1 94.30(7) . . ?
C108 P3 C113 101.42(10) . . ?
C113 P3 Ir1 126.88(7) . . ?
C130 P3 Ir1 117.92(7) . . ?
C130 P3 C108 103.90(9) . . ?
C130 P3 C113 106.93(10) . . ?
C102 N101 Ir1 121.07(14) . . ?
C106 N101 Ir1 118.57(13) . . ?
C106 N101 C102 119.96(17) . . ?
C5 C4 Ir1 129.59(15) . . ?
C4 C5 C10 128.40(19) . . ?
C7 C6 Ir1 81.56(12) . . ?
C9 C6 Ir1 147.4(2) . . ?
C9 C6 C7 130.9(2) . . ?
C6 C7 Ir1 61.13(11) . . ?
C8 C7 Ir1 100.76(15) . . ?
C8 C7 C6 161.9(2) . . ?
C7 C8 C018 159.0(2) . . ?
C6 C9 C17 127.9(2) . . ?
C5 C10 C12 108.86(17) . . ?
C5 C10 C13 108.38(16) . . ?
C11 C10 C5 112.91(17) . . ?
C11 C10 C12 109.19(18) . . ?
C11 C10 C13 108.91(18) . . ?
C13 C10 C12 108.49(18) . . ?
C9 C17 C18 108.9(2) . . ?
C9 C17 C20 108.5(2) . . ?
C18 C17 C20 107.3(2) . . ?
C19 C17 C9 113.1(2) . . ?
C19 C17 C18 107.6(2) . . ?
C19 C17 C20 111.3(3) . . ?
C8 C018 C14 114.37(19) . . ?
C8 C018 C15 107.11(19) . . ?
C8 C018 C16 107.74(19) . . ?
C14 C018 C15 108.3(2) . . ?
C14 C018 C16 109.2(2) . . ?
C16 C018 C15 110.1(2) . . ?
N101 C102 C103 120.7(2) . . ?
N101 C102 C107 117.26(18) . . ?
C103 C102 C107 122.05(19) . . ?
C104 C103 C102 119.5(2) . . ?
C105 C104 C103 119.7(2) . . ?
C104 C105 C106 119.3(2) . . ?
N101 C106 C105 120.7(2) . . ?
N101 C106 C108 117.25(17) . . ?
C105 C106 C108 122.01(19) . . ?
C102 C107 P2 112.64(14) . . ?
C106 C108 P3 111.05(14) . . ?
C110 C109 P2 107.64(15) . . ?
C110 C109 C111 110.09(19) . . ?
C110 C109 C112 110.09(19) . . ?
C111 C109 P2 109.45(15) . . ?
C111 C109 C112 109.02(19) . . ?
C112 C109 P2 110.53(15) . . ?
C114 C113 P3 109.32(14) . . ?
C114 C113 C116 107.77(18) . . ?
C115 C113 P3 111.50(15) . . ?
C115 C113 C114 109.22(18) . . ?
C115 C113 C116 109.63(18) . . ?
C116 C113 P3 109.32(15) . . ?
C118 C117 P2 117.27(16) . . ?
C117 C118 C119 110.8(2) . . ?
C120 C119 C118 114.8(2) . . ?
C121 C120 C119 116.4(2) . . ?
C120 C121 C122 115.5(3) . . ?
C123 C122 C121 113.3(2) . . ?
C122 C123 C124 114.6(2) . . ?
C123 C124 C125 114.9(2) . . ?
C126 C125 C124 114.1(2) . . ?
C125 C126 C127 114.1(2) . . ?
C128 C127 C126 114.3(2) . . ?
C127 C128 C129 111.66(18) . . ?
C128 C129 C130 116.26(17) . . ?
C129 C130 P3 117.24(15) . . ?
P3A Ir1A P2A 162.4(6) . . ?
C202 C201 C206 115.33(18) . . ?
C202 C201 B200 121.29(17) . . ?
C206 C201 B200 122.98(17) . . ?
C203 C202 C201 122.25(19) . . ?
C202 C203 C207 118.4(2) . . ?
C204 C203 C202 121.19(19) . . ?
C204 C203 C207 120.41(19) . . ?
C203 C204 C205 117.85(19) . . ?
C204 C205 C206 120.8(2) . . ?
C204 C205 C208 120.2(2) . . ?
C206 C205 C208 119.0(2) . . ?
C205 C206 C201 122.59(19) . . ?
F1 C207 F2 105.3(2) . . ?
F1 C207 F3 106.1(2) . . ?
F1 C207 C203 112.62(18) . . ?
F2 C207 C203 112.15(19) . . ?
F3 C207 F2 106.75(19) . . ?
F3 C207 C203 113.4(2) . . ?
F4 C208 C205 113.0(3) . . ?
F4A C208 C205 112.8(3) . . ?
F5 C208 F4 104.3(4) . . ?
F5 C208 C205 112.3(3) . . ?
F5A C208 F4A 104.0(4) . . ?
F5A C208 C205 113.4(3) . . ?
F6 C208 F4 107.7(4) . . ?
F6 C208 F5 106.9(4) . . ?
F6 C208 C205 112.1(3) . . ?
F6A C208 F4A 104.9(4) . . ?
F6A C208 F5A 108.8(4) . . ?
F6A C208 C205 112.2(4) . . ?
C210 C209 C214 115.87(17) . . ?
C210 C209 B200 123.29(16) . . ?
C214 C209 B200 120.46(17) . . ?
C211 C210 C209 121.80(18) . . ?
C210 C211 C215 118.58(18) . . ?
C212 C211 C210 121.15(19) . . ?
C212 C211 C215 120.20(18) . . ?
C211 C212 C213 118.08(18) . . ?
C212 C213 C216 119.27(19) . . ?
C214 C213 C212 120.57(19) . . ?
C214 C213 C216 120.2(2) . . ?
C213 C214 C209 122.52(19) . . ?
F7 C215 C211 111.55(18) . . ?
F8 C215 F7 104.74(19) . . ?
F8 C215 F9 107.7(2) . . ?
F8 C215 C211 113.10(18) . . ?
F9 C215 F7 105.78(19) . . ?
F9 C215 C211 113.35(19) . . ?
F10 C216 C213 112.7(2) . . ?
F11 C216 F10 108.3(2) . . ?
F11 C216 F12 106.1(2) . . ?
F11 C216 C213 112.5(2) . . ?
F12 C216 F10 104.2(2) . . ?
F12 C216 C213 112.5(2) . . ?
C218 C217 C222 115.80(17) . . ?
C218 C217 B200 124.79(17) . . ?
C222 C217 B200 119.26(16) . . ?
C219 C218 C217 121.68(18) . . ?
C218 C219 C223 120.33(18) . . ?
C220 C219 C218 121.35(18) . . ?
C220 C219 C223 118.30(18) . . ?
C219 C220 C221 118.06(18) . . ?
C220 C221 C222 120.66(18) . . ?
C220 C221 C224 118.39(18) . . ?
C222 C221 C224 120.89(17) . . ?
C221 C222 C217 122.43(17) . . ?
F13 C223 F15 101.9(3) . . ?
F13 C223 C219 113.1(3) . . ?
F13A C223 C219 110.0(3) . . ?
F14 C223 F13 110.0(4) . . ?
F14 C223 F15 105.6(3) . . ?
F14 C223 C219 115.6(3) . . ?
F14A C223 F13A 106.9(4) . . ?
F14A C223 F15A 109.0(4) . . ?
F14A C223 C219 117.1(3) . . ?
F15 C223 C219 109.4(3) . . ?
F15A C223 F13A 100.9(3) . . ?
F15A C223 C219 111.5(3) . . ?
F16 C224 C221 113.38(17) . . ?
F17 C224 F16 105.28(17) . . ?
F17 C224 F18 106.39(18) . . ?
F17 C224 C221 112.01(17) . . ?
F18 C224 F16 106.59(17) . . ?
F18 C224 C221 112.63(17) . . ?
C226 C225 C230 116.09(17) . . ?
C226 C225 B200 121.74(16) . . ?
C230 C225 B200 121.93(16) . . ?
C227 C226 C225 122.08(17) . . ?
C226 C227 C231 118.95(17) . . ?
C228 C227 C226 120.73(18) . . ?
C228 C227 C231 120.31(17) . . ?
C227 C228 C229 118.12(17) . . ?
C228 C229 C232 119.24(17) . . ?
C230 C229 C228 121.03(18) . . ?
C230 C229 C232 119.73(17) . . ?
C229 C230 C225 121.92(18) . . ?
F19 C231 F20 108.2(3) . . ?
F19 C231 F21 107.7(2) . . ?
F19 C231 C227 113.73(18) . . ?
F19A C231 F20A 104.6(4) . . ?
F19A C231 F21A 105.9(4) . . ?
F19A C231 C227 116.2(3) . . ?
F20 C231 C227 110.19(18) . . ?
F20A C231 C227 111.1(3) . . ?
F21 C231 F20 103.7(3) . . ?
F21 C231 C227 112.77(19) . . ?
F21A C231 F20A 103.0(4) . . ?
F21A C231 C227 114.8(3) . . ?
F22 C232 F23 105.0(4) . . ?
F22 C232 C229 113.0(3) . . ?
F22A C232 F23A 107.0(4) . . ?
F22A C232 F24A 106.6(4) . . ?
F22A C232 C229 113.8(4) . . ?
F23 C232 C229 112.4(3) . . ?
F23A C232 F24A 104.8(4) . . ?
F23A C232 C229 112.1(4) . . ?
F24 C232 F22 106.6(4) . . ?
F24 C232 F23 105.2(4) . . ?
F24 C232 C229 113.9(3) . . ?
F24A C232 C229 111.8(4) . . ?
C201 B200 C209 103.09(14) . . ?
C217 B200 C201 114.16(15) . . ?
C217 B200 C209 111.57(15) . . ?
C225 B200 C201 112.22(15) . . ?
C225 B200 C209 111.49(15) . . ?
C225 B200 C217 104.55(14) . . ?

loop_
_geom_bond_atom_site_label_1
_geom_bond_atom_site_label_2
_geom_bond_distance
_geom_bond_site_symmetry_2
_geom_bond_publ_flag
Ir1 P2 2.3141(5) . ?
Ir1 P3 2.3659(5) . ?
Ir1 N101 2.1223(16) . ?
Ir1 C4 2.0430(18) . ?
Ir1 C6 2.053(2) . ?
Ir1 C7 2.3189(19) . ?
P2 C107 1.852(2) . ?
P2 C109 1.865(2) . ?
P2 C117 1.831(2) . ?
P3 C108 1.843(2) . ?
P3 C113 1.887(2) . ?
P3 C130 1.842(2) . ?
N101 C102 1.358(3) . ?
N101 C106 1.357(3) . ?
C4 C5 1.330(3) . ?
C5 C10 1.527(3) . ?
C6 C7 1.421(3) . ?
C6 C9 1.329(3) . ?
C7 C8 1.216(3) . ?
C8 C018 1.495(3) . ?
C9 C17 1.521(3) . ?
C10 C11 1.524(3) . ?
C10 C12 1.535(3) . ?
C10 C13 1.533(3) . ?
C14 C018 1.534(3) . ?
C15 C018 1.539(3) . ?
C16 C018 1.535(3) . ?
C17 C18 1.535(3) . ?
C17 C19 1.517(4) . ?
C17 C20 1.538(4) . ?
C102 C103 1.384(3) . ?
C102 C107 1.504(3) . ?
C103 C104 1.383(4) . ?
C104 C105 1.377(3) . ?
C105 C106 1.390(3) . ?
C106 C108 1.505(3) . ?
C109 C110 1.524(3) . ?
C109 C111 1.533(3) . ?
C109 C112 1.536(3) . ?
C113 C114 1.535(3) . ?
C113 C115 1.534(3) . ?
C113 C116 1.542(3) . ?
C117 C118 1.518(3) . ?
C118 C119 1.535(3) . ?
C119 C120 1.522(4) . ?
C120 C121 1.519(5) . ?
C121 C122 1.530(4) . ?
C122 C123 1.507(4) . ?
C123 C124 1.524(4) . ?
C124 C125 1.534(4) . ?
C125 C126 1.524(4) . ?
C126 C127 1.532(3) . ?
C127 C128 1.528(3) . ?
C128 C129 1.529(3) . ?
C129 C130 1.538(3) . ?
Ir1A P2A 2.349(17) . ?
Ir1A P3A 2.325(17) . ?
F1 C207 1.326(3) . ?
F2 C207 1.340(3) . ?
F3 C207 1.328(3) . ?
F4 C208 1.315(4) . ?
F4A C208 1.332(4) . ?
F5 C208 1.312(4) . ?
F5A C208 1.309(4) . ?
F6 C208 1.306(5) . ?
F6A C208 1.298(5) . ?
F7 C215 1.340(3) . ?
F8 C215 1.322(3) . ?
F9 C215 1.324(3) . ?
F10 C216 1.341(3) . ?
F11 C216 1.299(3) . ?
F12 C216 1.332(3) . ?
F13 C223 1.330(4) . ?
F13A C223 1.362(4) . ?
F14 C223 1.286(4) . ?
F14A C223 1.276(4) . ?
F15 C223 1.375(4) . ?
F15A C223 1.354(4) . ?
F16 C224 1.339(2) . ?
F17 C224 1.333(3) . ?
F18 C224 1.335(2) . ?
F19 C231 1.272(3) . ?
F19A C231 1.277(4) . ?
F20 C231 1.326(3) . ?
F20A C231 1.339(4) . ?
F21 C231 1.323(3) . ?
F21A C231 1.325(4) . ?
F22 C232 1.332(4) . ?
F22A C232 1.311(5) . ?
F23 C232 1.339(4) . ?
F23A C232 1.331(5) . ?
F24 C232 1.323(4) . ?
F24A C232 1.341(4) . ?
C201 C202 1.397(3) . ?
C201 C206 1.401(3) . ?
C201 B200 1.641(3) . ?
C202 C203 1.392(3) . ?
C203 C204 1.382(3) . ?
C203 C207 1.494(3) . ?
C204 C205 1.384(3) . ?
C205 C206 1.391(3) . ?
C205 C208 1.500(3) . ?
C209 C210 1.397(3) . ?
C209 C214 1.400(3) . ?
C209 B200 1.643(3) . ?
C210 C211 1.396(3) . ?
C211 C212 1.381(3) . ?
C211 C215 1.498(3) . ?
C212 C213 1.388(3) . ?
C213 C214 1.388(3) . ?
C213 C216 1.503(3) . ?
C217 C218 1.399(3) . ?
C217 C222 1.403(3) . ?
C217 B200 1.639(3) . ?
C218 C219 1.395(3) . ?
C219 C220 1.379(3) . ?
C219 C223 1.498(3) . ?
C220 C221 1.387(3) . ?
C221 C222 1.387(3) . ?
C221 C224 1.496(3) . ?
C225 C226 1.397(3) . ?
C225 C230 1.403(3) . ?
C225 B200 1.639(3) . ?
C226 C227 1.393(3) . ?
C227 C228 1.385(3) . ?
C227 C231 1.501(3) . ?
C228 C229 1.388(3) . ?
C229 C230 1.386(3) . ?
C229 C232 1.500(3) . ?

loop_
_exptl_oxdiff_crystal_face_indexfrac_h
_exptl_oxdiff_crystal_face_indexfrac_k
_exptl_oxdiff_crystal_face_indexfrac_l
_exptl_oxdiff_crystal_face_x
_exptl_oxdiff_crystal_face_y
_exptl_oxdiff_crystal_face_z
1.9368 4.2766 -8.2850 -0.0533 0.3699 0.9275
3.1416 -10.2952 -4.0409 0.1645 -0.9722 0.1668
-3.3515 0.4324 10.0649 -0.0219 0.0745 -0.9970
0.0832 -8.4156 4.3337 0.1229 -0.7687 -0.6277
8.4457 3.5136 4.4434 -0.9854 -0.1647 0.0440
-1.4999 -1.3555 -10.9519 0.5038 0.0922 0.8589
-6.5584 7.4997 3.7946 0.2300 0.9036 -0.3614
0.4438 -10.8733 -5.3027 0.4576 -0.8755 0.1553
-7.8210 -1.1011 -6.2233 0.9093 0.3604 0.2081
-8.5858 -1.2189 -4.5524 0.9299 0.3668 0.0288
-2.1792 -0.2677 -10.5398 0.5174 0.2119 0.8291
